data_2006136
loop_
_publ_author_name
'Ohba, Shigeru'
'Umehara, Misao'

_publ_section_title
;
 3-Acetonylbicyclo[6.3.0]undecane-2,6-dione, (I),
 7-Acetonyl-4,4-dimethylbicyclo[6.3.0]undecane-2,6-dione, (II),
 7,12-Dihydroxy-12-methyltetracyclo[8.2.1.0^1,5^.0^7,11^]tridecan-13-one
 Monohydrate, (III), and
 8,8-Dimethyltricyclo[9.3.0.0^2,6^]tetradec-5-ene-4,10-dione, (IV)
;
_journal_issue 5
_journal_name_full 'Acta Crystallographica Section C'
_journal_page_first 616
_journal_page_last 620
_journal_paper_doi 10.1107/S0108270196015661
_journal_volume 53
_journal_year 1997
_chemical_formula_moiety 'C14 H20 O3, H2 O'
_chemical_formula_sum 'C14 H22 O4'
_chemical_formula_weight 254.33
_chemical_melting_point 396.5(5)
_chemical_name_systematic
;
1,13-dihydroxy-13-methyltetracyclo[9.3.0.0^2,6^]tetradec-2-ene-4,9-dione
;
_space_group_IT_number 14
_symmetry_cell_setting monoclinic
_symmetry_space_group_name_Hall '-P 2yn'
_symmetry_space_group_name_H-M 'P 1 21/n 1'
_atom_type_scat_source IntTabIV
_cell_angle_alpha 90
_cell_angle_beta 94.71(2)
_cell_angle_gamma 90
_cell_formula_units_Z 4
_cell_length_a 8.115(2)
_cell_length_b 17.959(2)
_cell_length_c 9.034(2)
_cell_measurement_reflns_used 25
_cell_measurement_temperature 298
_cell_measurement_theta_max 15
_cell_measurement_theta_min 10
_cell_volume 1312.1(5)
_computing_cell_refinement 'AFC/MSC Diffractometer Control System'
_computing_data_collection 'AFC/MSC Diffractometer Control System (Rigaku Corporation, 1993)'
_computing_data_reduction 'local programs'
_computing_molecular_graphics CRYSTAN-GM
_computing_publication_material CRYSTAN-GM
_computing_structure_refinement CRYSTAN-GM
_computing_structure_solution 'CRYSTAN-GM (Edwards, Gilmore, Mackay & Stewart, 1995)'
_diffrn_ambient_temperature 299
_diffrn_measurement_device 'Rigaku AFC-5'
_diffrn_measurement_method \q-2\q
_diffrn_radiation_monochromator graphite
_diffrn_radiation_source xray_tube
_diffrn_radiation_type MoK\a
_diffrn_radiation_wavelength 0.71073
_diffrn_reflns_av_R_equivalents 0.019
_diffrn_reflns_limit_h_max 9
_diffrn_reflns_limit_h_min 0
_diffrn_reflns_limit_k_max 21
_diffrn_reflns_limit_k_min 0
_diffrn_reflns_limit_l_max 10
_diffrn_reflns_limit_l_min -10
_diffrn_reflns_number 2477
_diffrn_reflns_theta_max 25.0
_diffrn_reflns_theta_min 2.0
_diffrn_standards_decay_% 3.2
_diffrn_standards_interval_count 100
_diffrn_standards_number 3
_exptl_absorpt_coefficient_mu 0.093
_exptl_absorpt_correction_type none
_exptl_crystal_colour Colourless
_exptl_crystal_density_diffrn 1.287
_exptl_crystal_description prism
_exptl_crystal_F_000 552
_exptl_crystal_size_max 0.50
_exptl_crystal_size_mid 0.50
_exptl_crystal_size_min 0.40
_refine_diff_density_max 0.20
_refine_diff_density_min -0.29
_refine_ls_extinction_method none
_refine_ls_goodness_of_fit_obs 1.24
_refine_ls_hydrogen_treatment refall
_refine_ls_matrix_type full
_refine_ls_number_parameters 251
_refine_ls_number_reflns 1593
_refine_ls_R_factor_obs .0564
_refine_ls_shift/esd_max 0.059
_refine_ls_shift/esd_mean 0.0098
_refine_ls_structure_factor_coef F
_refine_ls_weighting_details 'w = 1/[\s^2^(F) + 0.000225F^2^]'
_refine_ls_weighting_scheme calc
_refine_ls_wR_factor_obs .0538
_reflns_number_observed 1593
_reflns_number_total 2309
_reflns_observed_criterion '|F~o~| > 3\s(|F~o~|)'
_cod_data_source_file oa1017.cif
_cod_data_source_block x585
_cod_depositor_comments
;
The following automatic conversions were performed:
'_symmetry_cell_setting' value 'Monoclinic' changed to 'monoclinic'
according to '/home/saulius/struct/CIF-dictionaries/cif_core.dic'
dictionary named 'cif_core.dic' version 2.4.1 from 2010-06-29.

Automatic conversion script
Id: cif_fix_enum 1527 2010-12-29 10:47:43Z saulius 

The following automatic conversions were performed:

'_chemical_melting_point' value '396-397' was changed to '396.5(5)' -
the average value was taken and precision was
estimated.

'_atom_site_thermal_displace_type' tag value 'Uij' was
replaced with 'Uani' value 18 times.

Automatic conversion script
Id: cif_fix_values 1646 2011-03-28 12:23:43Z adriana 

The following automatic conversions were performed:

'_symmetry_cell_setting' value 'Monoclinic' changed to 'monoclinic'
according to /home/saulius/struct/CIF-dictionaries/cif_core.dic
dictionary named 'cif_core.dic' version 2.4.1 from 2010-06-29.

Automatic conversion script
Id: cif_fix_values 1715 2011-07-08 13:25:40Z adriana 

The following automatic conversions were performed:

'_refine_ls_weighting_scheme' value 'calc w = 1/[\s^2^(F) +
0.000225F^2^]' was changed to 'calc'. New tag
'_refine_ls_weighting_details' was created. The value of the new tag
was set to 'w = 1/[\s^2^(F) + 0.000225F^2^]'.

Automatic conversion script
Id: cif_fix_values 3143 2015-03-26 13:38:13Z robertas 
;
_cod_original_cell_volume 1312.1(4)
_cod_original_sg_symbol_H-M 'P 21/n'
_cod_database_code 2006136

loop_
_symmetry_equiv_pos_as_xyz
+x,+y,+z
1/2-x,1/2+y,1/2-z
-x,-y,-z
1/2+x,1/2-y,1/2+z

loop_
_atom_site_aniso_label
_atom_site_aniso_U_11
_atom_site_aniso_U_22
_atom_site_aniso_U_33
_atom_site_aniso_U_12
_atom_site_aniso_U_13
_atom_site_aniso_U_23
C1 .0470(10) .0330(10) .0410(10) .0020(10) .0250(10) .0000(10)
C2 .0290(10) .055(2) .0480(10) .0070(10) .0110(10) -.0020(10)
C3 .0390(10) .0410(10) .0350(10) .0010(10) .0070(10) -.0010(10)
C4 .064(2) .075(2) .0320(10) .017(2) -.0020(10) -.0060(10)
C5 .082(2) .085(2) .036(2) .027(2) .0070(10) -.012(2)
C6 .052(2) .045(2) .049(2) .0140(10) .0230(10) -.0010(10)
C7 .0340(10) .0300(10) .0280(10) .0030(10) .0110(10) .0020(10)
C8 .0430(10) .0330(10) .0400(10) .0000(10) .0030(10) .0030(10)
C9 .064(2) .0420(10) .0330(10) -.0020(10) -.0030(10) .0020(10)
C10 .110(2) .052(2) .0370(10) -.007(2) .034(2) .0040(10)
C11 .073(2) .0410(10) .052(2) -.0060(10) .0390(10) -.0020(10)
C12 .0510(10) .0300(10) .0290(10) -.0050(10) .0060(10) -.0050(10)
C13 .0330(10) .0360(10) .0410(10) .0010(10) .0100(10) .0040(10)
C14 .0340(10) .062(2) .092(2) -.0060(10) .0050(10) -.005(2)
O15 .0880(10) .0320(10) .0510(10) .0030(10) .0090(10) .0060(10)
O16 .0760(10) .0370(10) .0630(10) .0090(10) .0480(10) .0010(10)
O17 .0590(10) .0340(10) .0560(10) .0070(10) .0360(10) .0130(10)
O18 .110(2) .0410(10) .096(2) .0140(10) .0620(10) .0160(10)

loop_
_atom_site_label
_atom_site_fract_x
_atom_site_fract_y
_atom_site_fract_z
_atom_site_U_iso_or_equiv
_atom_site_thermal_displace_type
_atom_site_occupancy
C1 .9320(3) .81260(10) .1076(2) .0410(10) Uani 1.000
C2 .9797(3) .82680(10) .2716(3) .0450(10) Uani 1.000
C3 .8870(3) .89360(10) .3280(2) .0390(10) Uani 1.000
C4 .8756(3) .8965(2) .4970(3) .0570(10) Uani 1.000
C5 .7406(4) .9541(2) .5146(3) .0690(10) Uani 1.000
C6 .6119(3) .93660(10) .3892(3) .0490(10) Uani 1.000
C7 .7021(2) .90000(10) .2639(2) .0310(10) Uani 1.000
C8 .6989(3) .94400(10) .1201(2) .0390(10) Uani 1.000
C9 .7143(3) .89080(10) -.0099(2) .0460(10) Uani 1.000
C10 .8694(4) .9020(2) -.0934(3) .0670(10) Uani 1.000
C11 1.0064(3) .87380(10) .0134(3) .0560(10) Uani 1.000
C12 .7406(3) .81560(10) .0698(2) .0370(10) Uani 1.000
C13 .6372(2) .82420(10) .2044(2) .0370(10) Uani 1.000
C14 .4524(3) .8260(2) .1585(4) .0640(10) Uani 1.000
O15 .6909(2) 1.01120(10) .1088(2) .0570(10) Uani 1.000
O16 .9994(2) .74310(10) .0614(2) .0590(10) Uani 1.000
O17 .6708(2) .76400(10) .3063(2) .0490(10) Uani 1.000
O18 .8159(3) .63730(10) .1972(2) .0820(10) Uani 1.000
H2A 1.098(2) .8360(10) .294(2) .047(6) Uiso 1.000
H2B .951(2) .7810(10) .324(2) .038(6) Uiso 1.000
H3 .938(2) .9390(10) .299(2) .031(5) Uiso 1.000
H4A .985(3) .9080(10) .551(2) .069(8) Uiso 1.000
H4B .842(2) .8430(10) .527(2) .048(7) Uiso 1.000
H5A .800(3) 1.007(2) .493(3) .090(10) Uiso 1.000
H6A .549(2) .9800(10) .354(2) .050(6) Uiso 1.000
H6B .526(3) .9030(10) .419(2) .059(7) Uiso 1.000
H9 .611(2) .8910(10) -.066(2) .038(6) Uiso 1.000
H10A .860(3) .8700(10) -.180(3) .090(9) Uiso 1.000
H10B .881(3) .9530(10) -.120(3) .082(9) Uiso 1.000
H11A 1.048(3) .9200(10) .080(2) .063(7) Uiso 1.000
H11B 1.103(3) .8540(10) -.033(2) .061(7) Uiso 1.000
H12 .709(2) .7720(10) .009(2) .035(5) Uiso 1.000
H14A .421(3) .8690(10) .102(3) .090(10) Uiso 1.000
H14B .420(3) .7810(10) .100(3) .089(9) Uiso 1.000
H16 .959(3) .7060(10) .100(3) .070(9) Uiso 1.000
H17 .620(3) .7670(10) .375(3) .070(9) Uiso 1.000
H18A .816(3) .5970(10) .244(3) .074(9) Uiso 1.000
H18B .757(3) .6690(10) .235(3) .080(10) Uiso 1.000
H5B .703(3) .9480(10) .613(3) .088(8) Uiso 1.000
H14C .394(2) .8240(10) .250(2) .054(7) Uiso 1.000

loop_
_geom_angle_atom_site_label_1
_geom_angle_atom_site_label_2
_geom_angle_atom_site_label_3
_geom_angle
_geom_angle_publ_flag
C2 C1 C11 109.7(2) yes
C2 C1 C12 112.0(2) yes
C2 C1 O16 110.8(2) yes
C11 C1 C12 106.3(2) yes
C11 C1 O16 106.5(2) yes
C12 C1 O16 111.2(2) yes
C1 C2 C3 111.4(2) yes
C2 C3 C4 115.4(2) yes
C2 C3 C7 114.6(2) yes
C4 C3 C7 103.4(2) yes
C3 C4 C5 103.2(2) yes
C4 C5 C6 103.9(3) yes
C5 C6 C7 107.4(3) yes
C3 C7 C6 104.9(2) yes
C3 C7 C8 107.6(2) yes
C3 C7 C13 110.8(2) yes
C6 C7 C8 115.4(2) yes
C6 C7 C13 117.6(2) yes
C8 C7 C13 100.4(2) yes
C7 C8 C9 109.6(2) yes
C7 C8 O15 126.0(2) yes
C9 C8 O15 124.4(2) yes
C8 C9 C10 114.8(3) yes
C8 C9 C12 101.9(2) yes
C10 C9 C12 104.9(3) yes
C9 C10 C11 103.6(3) yes
C1 C11 C10 107.0(3) yes
C1 C12 C9 103.3(2) yes
C1 C12 C13 115.3(2) yes
C9 C12 C13 102.6(2) yes
C7 C13 C12 99.9(2) yes
C7 C13 C14 112.2(2) yes
C7 C13 O17 113.7(2) yes
C12 C13 C14 112.0(2) yes
C12 C13 O17 110.2(2) yes
C14 C13 O17 108.8(2) yes
C1 C2 H2A 113.3(11) ?
C1 C2 H2B 106.4(11) ?
C3 C2 H2A 107.8(12) ?
C3 C2 H2B 110.5(11) ?
H2A C2 H2B 107.4(15) ?
C2 C3 H3 110.0(11) ?
C4 C3 H3 107.7(11) ?
C7 C3 H3 104.9(11) ?
C3 C4 H4A 111.9(13) ?
C3 C4 H4B 105.7(11) ?
C5 C4 H4A 114.8(13) ?
C5 C4 H4B 113.0(11) ?
H4A C4 H4B 108.0(17) ?
C4 C5 H5A 104.1(14) ?
C4 C5 H5B 107.5(15) ?
C6 C5 H5A 109.6(13) ?
C6 C5 H5B 114.4(15) ?
H5A C5 H5B 116.(2) ?
C5 C6 H6A 113.3(12) ?
C5 C6 H6B 112.6(13) ?
C7 C6 H6A 111.7(12) ?
C7 C6 H6B 109.6(13) ?
H6A C6 H6B 102.3(18) ?
C8 C9 H9 106.3(12) ?
C10 C9 H9 117.8(12) ?
C12 C9 H9 110.0(12) ?
C9 C10 H10A 108.0(15) ?
C9 C10 H10B 110.4(15) ?
C11 C10 H10A 108.9(15) ?
C11 C10 H10B 113.8(15) ?
H10A C10 H10B 112.(2) ?
C1 C11 H11A 111.4(12) ?
C1 C11 H11B 110.1(13) ?
C10 C11 H11A 106.4(12) ?
C10 C11 H11B 114.9(13) ?
H11A C11 H11B 107.0(17) ?
C1 C12 H12 108.0(11) ?
C9 C12 H12 114.3(11) ?
C13 C12 H12 113.1(11) ?
C13 C14 H14A 112.1(16) ?
C13 C14 H14B 110.1(15) ?
C13 C14 H14C 107.7(12) ?
H14A C14 H14B 109.(2) ?
H14A C14 H14C 111.(2) ?
H14B C14 H14C 106.9(19) ?
C1 O16 H16 114.0(16) ?
C13 O17 H17 111.4(18) ?
H18A O18 H18B 111.(3) ?

loop_
_geom_bond_atom_site_label_1
_geom_bond_atom_site_label_2
_geom_bond_site_symmetry_1
_geom_bond_site_symmetry_2
_geom_bond_distance
_geom_bond_publ_flag
C1 C2 . . 1.522(4) yes
C1 C11 . . 1.543(4) yes
C1 C12 . . 1.564(3) yes
C1 O16 . . 1.437(3) yes
C2 C3 . . 1.526(4) yes
C3 C4 . . 1.538(4) yes
C3 C7 . . 1.567(3) yes
C4 C5 . . 1.524(5) yes
C5 C6 . . 1.510(4) yes
C6 C7 . . 1.545(4) yes
C7 C8 . . 1.519(3) yes
C7 C13 . . 1.539(3) yes
C8 C9 . . 1.527(3) yes
C8 O15 . . 1.213(3) yes
C9 C10 . . 1.532(4) yes
C9 C12 . . 1.536(3) yes
C10 C11 . . 1.499(4) yes
C12 C13 . . 1.541(3) yes
C13 C14 . . 1.524(4) yes
C13 O17 . . 1.433(3) yes
C2 H2A . . .97(2) ?
C2 H2B . . .981(19) ?
C3 H3 . . .967(18) ?
C4 H4A . . 1.00(3) ?
C4 H4B . . 1.04(2) ?
C5 H5A . . 1.09(3) ?
C5 H5B . . .97(3) ?
C6 H6A . . .97(2) ?
C6 H6B . . .97(3) ?
C9 H9 . . .940(19) ?
C10 H10A . . .97(3) ?
C10 H10B . . .95(3) ?
C11 H11A . . 1.06(3) ?
C11 H11B . . .99(3) ?
C12 H12 . . .974(18) ?
C14 H14A . . .95(3) ?
C14 H14B . . .99(3) ?
C14 H14C . . .99(3) ?
O16 H16 . . .83(3) ?
O17 H17 . . .77(3) ?
O18 H18A . . .84(3) ?
O18 H18B . . .84(3) ?

loop_
_geom_contact_atom_site_label_1
_geom_contact_atom_site_label_2
_geom_contact_distance
_geom_contact_site_symmetry_2
O(16) O(18) 2.763(3) .
O(17) O(18) 2.780(3) .
O(15) O(18) 2.867(3) 2_655.
O(16) O(17) 2.791(3) 4_675.
